data_1545143
loop_
_publ_author_name
'Guo, Rui'
'Zheng, Xinxin'
'Zhang, Dayong'
'Zhang, Guozhu'

_publ_section_title
;
 Rhodium(i)-catalyzed stereoselective [4+2] cycloaddition of oxetanols
 with alkynes through C(sp(3))-C(sp(3)) bond cleavage.
;
_journal_issue 4
_journal_name_full 'Chemical science'
_journal_page_first 3002
_journal_page_last 3006
_journal_paper_doi 10.1039/c6sc05246k
_journal_volume 8
_journal_year 2017
_chemical_absolute_configuration rmad
_chemical_formula_moiety 'C31 H28 O2'
_chemical_formula_sum 'C31 H28 O2'
_chemical_formula_weight 432.53
_space_group_crystal_system orthorhombic
_space_group_IT_number 19
_space_group_name_Hall 'P 2ac 2ab'
_space_group_name_H-M_alt 'P 21 21 21'
_symmetry_space_group_name_Hall 'P 2ac 2ab'
_symmetry_space_group_name_H-M 'P 21 21 21'
_atom_sites_solution_hydrogens mixed
_atom_sites_solution_primary dual
_audit_creation_date 2016-08-31
_audit_creation_method
;
Olex2 1.2
(compiled 2016.02.19 svn.r3266 for OlexSys, GUI svn.r5221)
;
_audit_update_record
;
2016-10-28 deposited with the CCDC.
2017-01-23 downloaded from the CCDC.
;
_cell_angle_alpha 90
_cell_angle_beta 90
_cell_angle_gamma 90
_cell_formula_units_Z 4
_cell_length_a 5.83870(10)
_cell_length_b 15.6232(3)
_cell_length_c 25.7309(6)
_cell_measurement_reflns_used 2082
_cell_measurement_temperature 130
_cell_measurement_theta_max 66.492
_cell_measurement_theta_min 3.309
_cell_volume 2347.15(8)
_computing_cell_refinement 'SAINT v7.68A (Bruker, 2009)'
_computing_data_reduction 'SAINT v7.68A (Bruker, 2009)'
_computing_molecular_graphics 'Olex2 (Dolomanov et al., 2009)'
_computing_publication_material 'Olex2 (Dolomanov et al., 2009)'
_computing_structure_refinement 'ShelXL (Sheldrick, 2015)'
_computing_structure_solution 'ShelXT (Sheldrick, 2015)'
_diffrn_ambient_temperature 130
_diffrn_measured_fraction_theta_full 0.998
_diffrn_measured_fraction_theta_max 0.965
_diffrn_measurement_device_type 'Bruker APEX-II CCD'
_diffrn_measurement_method '\f and \w scans'
_diffrn_radiation_monochromator graphite
_diffrn_radiation_type CuK\a
_diffrn_radiation_wavelength 1.54178
_diffrn_reflns_av_R_equivalents 0.0638
_diffrn_reflns_av_unetI/netI 0.0637
_diffrn_reflns_Laue_measured_fraction_full 0.998
_diffrn_reflns_Laue_measured_fraction_max 0.965
_diffrn_reflns_limit_h_max 5
_diffrn_reflns_limit_h_min -6
_diffrn_reflns_limit_k_max 17
_diffrn_reflns_limit_k_min -18
_diffrn_reflns_limit_l_max 30
_diffrn_reflns_limit_l_min -29
_diffrn_reflns_number 11626
_diffrn_reflns_point_group_measured_fraction_full 0.983
_diffrn_reflns_point_group_measured_fraction_max 0.944
_diffrn_reflns_theta_full 67.679
_diffrn_reflns_theta_max 69.949
_diffrn_reflns_theta_min 3.309
_diffrn_standards_number 0
_exptl_absorpt_coefficient_mu 0.582
_exptl_absorpt_correction_T_max 0.7533
_exptl_absorpt_correction_T_min 0.5311
_exptl_absorpt_correction_type multi-scan
_exptl_absorpt_process_details
;
SADABS-2008/1 (Bruker,2008) was used for absorption correction.
wR2(int) was 0.1167 before and 0.0700 after correction.
The Ratio of minimum to maximum transmission is 0.7050.
The \l/2 correction factor is 0.0015.
;
_exptl_crystal_colour colourless
_exptl_crystal_colour_primary colourless
_exptl_crystal_density_diffrn 1.224
_exptl_crystal_description prism
_exptl_crystal_F_000 920
_exptl_crystal_size_max 0.12
_exptl_crystal_size_mid 0.03
_exptl_crystal_size_min 0.02
_refine_diff_density_max 0.144
_refine_diff_density_min -0.183
_refine_diff_density_rms 0.039
_refine_ls_abs_structure_details
;
 Flack x determined using 1329 quotients [(I+)-(I-)]/[(I+)+(I-)]
 (Parsons, Flack and Wagner, Acta Cryst. B69 (2013) 249-259).
;
_refine_ls_abs_structure_Flack 0.0(2)
_refine_ls_extinction_coef 0.0048(4)
_refine_ls_extinction_expression Fc^*^=kFc[1+0.001xFc^2^\l^3^/sin(2\q)]^-1/4^
_refine_ls_extinction_method 'SHELXL-2014/7 (Sheldrick 2014'
_refine_ls_goodness_of_fit_ref 0.990
_refine_ls_hydrogen_treatment constr
_refine_ls_matrix_type full
_refine_ls_number_parameters 299
_refine_ls_number_reflns 4196
_refine_ls_number_restraints 0
_refine_ls_restrained_S_all 0.990
_refine_ls_R_factor_all 0.0445
_refine_ls_R_factor_gt 0.0395
_refine_ls_shift/su_max 0.000
_refine_ls_shift/su_mean 0.000
_refine_ls_structure_factor_coef Fsqd
_refine_ls_weighting_details 'w=1/[\s^2^(Fo^2^)+(0.0405P)^2^] where P=(Fo^2^+2Fc^2^)/3'
_refine_ls_weighting_scheme calc
_refine_ls_wR_factor_gt 0.0904
_refine_ls_wR_factor_ref 0.0928
_reflns_Friedel_coverage 0.683
_reflns_Friedel_fraction_full 0.963
_reflns_Friedel_fraction_max 0.915
_reflns_number_gt 3722
_reflns_number_total 4196
_reflns_threshold_expression 'I > 2\s(I)'
_cod_data_source_file c6sc05246k2.cif
_cod_data_source_block cu_dm16550_0m
_cod_depositor_comments
;Adding full bibliography for 1545143--1545144.cif.

 Adding full bibliography for 1545143--1545144.cif.
;
_cod_database_code 1545143
_shelx_space_group_comment
;
The symmetry employed for this shelxl refinement is uniquely defined
by the following loop, which should always be used as a source of
symmetry information in preference to the above space-group names.
They are only intended as comments.
;
_olex2_refinement_description
;
1. Fixed Uiso
 At 1.2 times of:
  All C(H) groups, All C(H,H) groups, All O(H) groups
2.a Riding coordinates:
 O1(H1)
2.b Ternary CH refined with riding coordinates:
 C2(H2)
2.c Secondary CH2 refined with riding coordinates:
 C3(H3A,H3B), C18(H18A,H18B), C19(H19A,H19B)
2.d Aromatic/amide H refined with riding coordinates:
 C7(H7), C8(H8), C9(H9), C10(H10), C11(H11), C13(H13), C14(H14), C15(H15),
 C16(H16), C17(H17), C21(H21), C22(H22), C23(H23), C24(H24), C25(H25), C27(H27),
  C28(H28), C29(H29), C30(H30), C31(H31)
;
_shelx_shelxl_version_number 2014/7
_olex2_submission_special_instructions 'No special instructions were received'

loop_
_space_group_symop_operation_xyz
'x, y, z'
'-x+1/2, -y, z+1/2'
'x+1/2, -y+1/2, -z'
'-x, y+1/2, -z+1/2'

loop_
_atom_site_label
_atom_site_type_symbol
_atom_site_fract_x
_atom_site_fract_y
_atom_site_fract_z
_atom_site_U_iso_or_equiv
_atom_site_adp_type
_atom_site_occupancy
_atom_site_site_symmetry_order
_atom_site_calc_flag
_atom_site_refinement_flags_posn
O1 O 0.5667(3) 0.09668(10) 0.37391(6) 0.0241(4) Uani 1 1 d .
H1 H 0.5921 0.1465 0.3821 0.029 Uiso 1 1 d R
O2 O 0.3153(3) 0.14765(10) 0.46597(6) 0.0268(4) Uani 1 1 d .
C1 C 0.3293(4) 0.07744(14) 0.38271(9) 0.0205(5) Uani 1 1 d .
C2 C 0.2886(5) 0.06558(14) 0.44156(8) 0.0232(6) Uani 1 1 d .
H2 H 0.1283 0.0451 0.4472 0.028 Uiso 1 1 calc R
C3 C 0.1270(5) 0.20066(15) 0.45325(9) 0.0285(6) Uani 1 1 d .
H3A H 0.1544 0.2586 0.4675 0.034 Uiso 1 1 calc R
H3B H -0.0124 0.1776 0.4701 0.034 Uiso 1 1 calc R
C4 C 0.0850(4) 0.20769(14) 0.39500(9) 0.0209(5) Uani 1 1 d .
C5 C 0.1830(4) 0.15182(13) 0.36213(9) 0.0203(5) Uani 1 1 d .
C6 C 0.1582(4) 0.15452(13) 0.30410(8) 0.0196(5) Uani 1 1 d .
C7 C -0.0395(4) 0.12352(13) 0.28076(9) 0.0217(5) Uani 1 1 d .
H7 H -0.1646 0.1057 0.3018 0.026 Uiso 1 1 calc R
C8 C -0.0564(5) 0.11821(14) 0.22664(9) 0.0249(5) Uani 1 1 d .
H8 H -0.1917 0.0962 0.2111 0.030 Uiso 1 1 calc R
C9 C 0.1234(5) 0.14489(14) 0.19593(9) 0.0266(6) Uani 1 1 d .
H9 H 0.1127 0.1408 0.1592 0.032 Uiso 1 1 calc R
C10 C 0.3196(5) 0.17768(15) 0.21862(9) 0.0271(6) Uani 1 1 d .
H10 H 0.4421 0.1973 0.1974 0.032 Uiso 1 1 calc R
C11 C 0.3375(5) 0.18200(14) 0.27271(9) 0.0236(5) Uani 1 1 d .
H11 H 0.4732 0.2039 0.2882 0.028 Uiso 1 1 calc R
C12 C -0.0659(5) 0.27974(14) 0.37970(9) 0.0232(5) Uani 1 1 d .
C13 C -0.2739(5) 0.29232(15) 0.40546(10) 0.0259(6) Uani 1 1 d .
H13 H -0.3167 0.2546 0.4327 0.031 Uiso 1 1 calc R
C14 C -0.4183(5) 0.35876(15) 0.39195(10) 0.0310(6) Uani 1 1 d .
H14 H -0.5610 0.3653 0.4092 0.037 Uiso 1 1 calc R
C15 C -0.3551(5) 0.41597(16) 0.35320(10) 0.0350(7) Uani 1 1 d .
H15 H -0.4545 0.4615 0.3437 0.042 Uiso 1 1 calc R
C16 C -0.1461(5) 0.40598(15) 0.32861(10) 0.0329(7) Uani 1 1 d .
H16 H -0.1001 0.4460 0.3028 0.039 Uiso 1 1 calc R
C17 C -0.0034(5) 0.33832(14) 0.34118(9) 0.0278(6) Uani 1 1 d .
H17 H 0.1383 0.3317 0.3235 0.033 Uiso 1 1 calc R
C18 C 0.4525(5) 0.00349(15) 0.46708(8) 0.0270(6) Uani 1 1 d .
H18A H 0.6090 0.0278 0.4662 0.032 Uiso 1 1 calc R
H18B H 0.4543 -0.0506 0.4471 0.032 Uiso 1 1 calc R
C19 C 0.3869(5) -0.01575(17) 0.52333(9) 0.0346(7) Uani 1 1 d .
H19A H 0.4059 0.0368 0.5444 0.041 Uiso 1 1 calc R
H19B H 0.2234 -0.0324 0.5247 0.041 Uiso 1 1 calc R
C20 C 0.5295(5) -0.08626(15) 0.54664(9) 0.0265(6) Uani 1 1 d .
C21 C 0.4635(6) -0.17115(16) 0.54257(9) 0.0342(7) Uani 1 1 d .
H21 H 0.3237 -0.1851 0.5257 0.041 Uiso 1 1 calc R
C22 C 0.5986(6) -0.23593(17) 0.56272(11) 0.0419(8) Uani 1 1 d .
H22 H 0.5505 -0.2938 0.5598 0.050 Uiso 1 1 calc R
C23 C 0.8018(6) -0.2169(2) 0.58694(10) 0.0427(8) Uani 1 1 d .
H23 H 0.8943 -0.2614 0.6008 0.051 Uiso 1 1 calc R
C24 C 0.8707(6) -0.13286(19) 0.59103(11) 0.0417(8) Uani 1 1 d .
H24 H 1.0120 -0.1193 0.6074 0.050 Uiso 1 1 calc R
C25 C 0.7346(5) -0.06848(17) 0.57141(10) 0.0334(7) Uani 1 1 d .
H25 H 0.7824 -0.0107 0.5749 0.040 Uiso 1 1 calc R
C26 C 0.2748(4) -0.00467(14) 0.35370(9) 0.0210(5) Uani 1 1 d .
C27 C 0.4361(5) -0.04122(14) 0.32018(9) 0.0246(5) Uani 1 1 d .
H27 H 0.5824 -0.0155 0.3162 0.030 Uiso 1 1 calc R
C28 C 0.3824(5) -0.11518(15) 0.29271(10) 0.0309(6) Uani 1 1 d .
H28 H 0.4922 -0.1392 0.2697 0.037 Uiso 1 1 calc R
C29 C 0.1723(5) -0.15398(15) 0.29834(10) 0.0318(6) Uani 1 1 d .
H29 H 0.1376 -0.2047 0.2796 0.038 Uiso 1 1 calc R
C30 C 0.0116(5) -0.11827(14) 0.33167(10) 0.0311(6) Uani 1 1 d .
H30 H -0.1336 -0.1448 0.3360 0.037 Uiso 1 1 calc R
C31 C 0.0631(5) -0.04367(15) 0.35864(9) 0.0266(6) Uani 1 1 d .
H31 H -0.0489 -0.0190 0.3809 0.032 Uiso 1 1 calc R

loop_
_atom_site_aniso_label
_atom_site_aniso_U_11
_atom_site_aniso_U_22
_atom_site_aniso_U_33
_atom_site_aniso_U_23
_atom_site_aniso_U_13
_atom_site_aniso_U_12
O1 0.0238(9) 0.0246(8) 0.0241(9) -0.0022(7) 0.0003(8) -0.0042(8)
O2 0.0309(11) 0.0271(8) 0.0223(8) -0.0027(7) -0.0038(8) 0.0061(9)
C1 0.0159(13) 0.0222(11) 0.0234(12) 0.0011(9) 0.0010(10) -0.0010(11)
C2 0.0236(14) 0.0240(11) 0.0219(12) 0.0013(9) 0.0015(11) 0.0004(11)
C3 0.0355(17) 0.0285(12) 0.0215(12) -0.0024(10) 0.0004(12) 0.0067(13)
C4 0.0205(13) 0.0205(10) 0.0215(12) 0.0004(9) 0.0013(10) -0.0005(11)
C5 0.0180(13) 0.0193(11) 0.0235(12) 0.0011(9) 0.0013(11) -0.0026(10)
C6 0.0218(13) 0.0172(10) 0.0198(11) 0.0005(9) 0.0010(10) 0.0009(10)
C7 0.0217(13) 0.0206(11) 0.0230(12) 0.0029(9) 0.0026(11) 0.0017(10)
C8 0.0245(14) 0.0249(11) 0.0255(12) -0.0002(9) -0.0045(11) 0.0006(11)
C9 0.0327(16) 0.0274(11) 0.0197(12) 0.0005(10) -0.0010(11) 0.0051(12)
C10 0.0264(15) 0.0293(12) 0.0255(13) 0.0051(10) 0.0070(12) 0.0043(12)
C11 0.0236(14) 0.0239(11) 0.0233(12) 0.0027(9) -0.0004(11) -0.0011(11)
C12 0.0261(14) 0.0199(11) 0.0235(12) -0.0049(9) -0.0023(11) -0.0014(11)
C13 0.0277(15) 0.0237(12) 0.0265(13) -0.0048(10) -0.0003(11) 0.0001(12)
C14 0.0268(15) 0.0333(13) 0.0327(14) -0.0092(11) -0.0021(12) 0.0044(13)
C15 0.0403(18) 0.0268(12) 0.0378(15) -0.0037(11) -0.0077(14) 0.0094(14)
C16 0.0443(18) 0.0259(12) 0.0285(14) 0.0020(10) -0.0025(13) -0.0011(13)
C17 0.0319(16) 0.0257(12) 0.0257(13) 0.0003(10) 0.0008(12) 0.0003(12)
C18 0.0280(14) 0.0304(12) 0.0226(12) 0.0028(10) 0.0026(11) 0.0050(12)
C19 0.0343(17) 0.0456(15) 0.0238(13) 0.0075(11) 0.0042(12) 0.0130(14)
C20 0.0287(15) 0.0321(13) 0.0186(11) 0.0026(10) 0.0049(12) 0.0050(12)
C21 0.0391(17) 0.0410(14) 0.0225(13) -0.0013(11) -0.0018(13) -0.0029(14)
C22 0.060(2) 0.0300(13) 0.0361(16) -0.0006(12) 0.0113(16) 0.0035(16)
C23 0.048(2) 0.0487(17) 0.0315(15) 0.0124(13) 0.0068(15) 0.0229(17)
C24 0.0303(17) 0.0637(19) 0.0311(15) 0.0111(13) -0.0041(13) 0.0029(16)
C25 0.0339(17) 0.0358(14) 0.0305(14) 0.0046(11) 0.0000(13) -0.0034(13)
C26 0.0216(13) 0.0192(11) 0.0223(12) 0.0029(9) -0.0045(10) 0.0033(10)
C27 0.0218(14) 0.0243(11) 0.0278(12) 0.0000(10) 0.0003(12) -0.0018(11)
C28 0.0360(17) 0.0271(12) 0.0295(14) -0.0041(10) 0.0003(12) 0.0028(12)
C29 0.0416(18) 0.0212(11) 0.0325(14) -0.0031(10) -0.0084(14) -0.0011(13)
C30 0.0269(16) 0.0242(12) 0.0422(15) 0.0058(11) -0.0067(13) -0.0046(12)
C31 0.0248(14) 0.0250(11) 0.0300(13) 0.0025(10) -0.0004(12) 0.0012(12)

loop_
_atom_type_symbol
_atom_type_description
_atom_type_scat_dispersion_real
_atom_type_scat_dispersion_imag
_atom_type_scat_source
C C 0.0180 0.0090 'International Tables Vol C Tables 4.2.6.8 and 6.1.1.4'
H H 0.0000 0.0000 'International Tables Vol C Tables 4.2.6.8 and 6.1.1.4'
O O 0.0490 0.0320 'International Tables Vol C Tables 4.2.6.8 and 6.1.1.4'

loop_
_geom_angle_atom_site_label_1
_geom_angle_atom_site_label_2
_geom_angle_atom_site_label_3
_geom_angle
C1 O1 H1 109.5
C3 O2 C2 109.71(18)
O1 C1 C2 109.17(19)
O1 C1 C5 108.90(18)
O1 C1 C26 107.6(2)
C5 C1 C2 110.08(19)
C26 C1 C2 110.39(18)
C26 C1 C5 110.68(19)
O2 C2 C1 107.77(17)
O2 C2 H2 108.9
O2 C2 C18 108.30(19)
C1 C2 H2 108.9
C18 C2 C1 113.9(2)
C18 C2 H2 108.9
O2 C3 H3A 108.9
O2 C3 H3B 108.9
O2 C3 C4 113.3(2)
H3A C3 H3B 107.7
C4 C3 H3A 108.9
C4 C3 H3B 108.9
C5 C4 C3 120.3(2)
C5 C4 C12 125.4(2)
C12 C4 C3 114.32(19)
C4 C5 C1 120.8(2)
C4 C5 C6 124.5(2)
C6 C5 C1 114.70(19)
C7 C6 C5 120.1(2)
C7 C6 C11 118.8(2)
C11 C6 C5 120.9(2)
C6 C7 H7 119.7
C6 C7 C8 120.7(2)
C8 C7 H7 119.7
C7 C8 H8 120.0
C9 C8 C7 120.0(3)
C9 C8 H8 120.0
C8 C9 H9 120.0
C8 C9 C10 120.0(2)
C10 C9 H9 120.0
C9 C10 H10 120.0
C9 C10 C11 120.0(2)
C11 C10 H10 120.0
C6 C11 C10 120.5(2)
C6 C11 H11 119.7
C10 C11 H11 119.7
C13 C12 C4 119.8(2)
C17 C12 C4 122.0(2)
C17 C12 C13 118.1(2)
C12 C13 H13 119.4
C14 C13 C12 121.1(2)
C14 C13 H13 119.4
C13 C14 H14 119.9
C13 C14 C15 120.1(3)
C15 C14 H14 119.9
C14 C15 H15 120.3
C16 C15 C14 119.3(3)
C16 C15 H15 120.3
C15 C16 H16 119.7
C15 C16 C17 120.7(3)
C17 C16 H16 119.7
C12 C17 H17 119.7
C16 C17 C12 120.6(3)
C16 C17 H17 119.7
C2 C18 H18A 109.1
C2 C18 H18B 109.1
C2 C18 C19 112.3(2)
H18A C18 H18B 107.9
C19 C18 H18A 109.1
C19 C18 H18B 109.1
C18 C19 H19A 109.1
C18 C19 H19B 109.1
H19A C19 H19B 107.8
C20 C19 C18 112.5(2)
C20 C19 H19A 109.1
C20 C19 H19B 109.1
C21 C20 C19 121.1(3)
C25 C20 C19 121.0(2)
C25 C20 C21 117.9(3)
C20 C21 H21 119.6
C22 C21 C20 120.9(3)
C22 C21 H21 119.6
C21 C22 H22 119.9
C23 C22 C21 120.3(3)
C23 C22 H22 119.9
C22 C23 H23 120.2
C22 C23 C24 119.6(3)
C24 C23 H23 120.2
C23 C24 H24 120.0
C23 C24 C25 120.0(3)
C25 C24 H24 120.0
C20 C25 H25 119.3
C24 C25 C20 121.4(3)
C24 C25 H25 119.3
C27 C26 C1 120.5(2)
C31 C26 C1 121.0(2)
C31 C26 C27 118.6(2)
C26 C27 H27 120.0
C28 C27 C26 120.1(3)
C28 C27 H27 120.0
C27 C28 H28 119.5
C29 C28 C27 120.9(3)
C29 C28 H28 119.5
C28 C29 H29 120.3
C28 C29 C30 119.4(2)
C30 C29 H29 120.3
C29 C30 H30 120.0
C29 C30 C31 119.9(3)
C31 C30 H30 120.0
C26 C31 C30 121.1(3)
C26 C31 H31 119.4
C30 C31 H31 119.4

loop_
_geom_bond_atom_site_label_1
_geom_bond_atom_site_label_2
_geom_bond_distance
O1 H1 0.8200
O1 C1 1.436(3)
O2 C2 1.436(3)
O2 C3 1.415(3)
C1 C2 1.544(3)
C1 C5 1.536(3)
C1 C26 1.518(3)
C2 H2 1.0000
C2 C18 1.513(3)
C3 H3A 0.9900
C3 H3B 0.9900
C3 C4 1.523(3)
C4 C5 1.344(3)
C4 C12 1.483(3)
C5 C6 1.501(3)
C6 C7 1.389(3)
C6 C11 1.390(3)
C7 H7 0.9500
C7 C8 1.398(3)
C8 H8 0.9500
C8 C9 1.379(4)
C9 H9 0.9500
C9 C10 1.384(4)
C10 H10 0.9500
C10 C11 1.397(3)
C11 H11 0.9500
C12 C13 1.397(4)
C12 C17 1.398(3)
C13 H13 0.9500
C13 C14 1.382(4)
C14 H14 0.9500
C14 C15 1.389(4)
C15 H15 0.9500
C15 C16 1.383(4)
C16 H16 0.9500
C16 C17 1.384(4)
C17 H17 0.9500
C18 H18A 0.9900
C18 H18B 0.9900
C18 C19 1.527(3)
C19 H19A 0.9900
C19 H19B 0.9900
C19 C20 1.505(3)
C20 C21 1.385(4)
C20 C25 1.384(4)
C21 H21 0.9500
C21 C22 1.384(4)
C22 H22 0.9500
C22 C23 1.373(5)
C23 H23 0.9500
C23 C24 1.377(4)
C24 H24 0.9500
C24 C25 1.378(4)
C25 H25 0.9500
C26 C27 1.399(3)
C26 C31 1.384(4)
C27 H27 0.9500
C27 C28 1.390(3)
C28 H28 0.9500
C28 C29 1.376(4)
C29 H29 0.9500
C29 C30 1.388(4)
C30 H30 0.9500
C30 C31 1.389(3)
C31 H31 0.9500

loop_
_geom_torsion_atom_site_label_1
_geom_torsion_atom_site_label_2
_geom_torsion_atom_site_label_3
_geom_torsion_atom_site_label_4
_geom_torsion
O1 C1 C2 O2 69.0(2)
O1 C1 C2 C18 -51.2(3)
O1 C1 C5 C4 -104.9(3)
O1 C1 C5 C6 76.2(2)
O1 C1 C26 C27 -7.7(3)
O1 C1 C26 C31 174.1(2)
O2 C2 C18 C19 67.9(3)
O2 C3 C4 C5 15.4(3)
O2 C3 C4 C12 -164.1(2)
C1 C2 C18 C19 -172.2(2)
C1 C5 C6 C7 100.1(3)
C1 C5 C6 C11 -75.2(3)
C1 C26 C27 C28 -178.3(2)
C1 C26 C31 C30 179.2(2)
C2 O2 C3 C4 -53.3(3)
C2 C1 C5 C4 14.7(3)
C2 C1 C5 C6 -164.2(2)
C2 C1 C26 C27 -126.7(2)
C2 C1 C26 C31 55.1(3)
C2 C18 C19 C20 172.2(2)
C3 O2 C2 C1 71.8(2)
C3 O2 C2 C18 -164.56(19)
C3 C4 C5 C1 3.0(4)
C3 C4 C5 C6 -178.2(2)
C3 C4 C12 C13 -48.7(3)
C3 C4 C12 C17 128.9(2)
C4 C5 C6 C7 -78.7(3)
C4 C5 C6 C11 106.0(3)
C4 C12 C13 C14 -179.8(2)
C4 C12 C17 C16 -178.6(2)
C5 C1 C2 O2 -50.5(3)
C5 C1 C2 C18 -170.7(2)
C5 C1 C26 C27 111.2(2)
C5 C1 C26 C31 -67.0(3)
C5 C4 C12 C13 131.9(3)
C5 C4 C12 C17 -50.5(4)
C5 C6 C7 C8 -174.0(2)
C5 C6 C11 C10 174.7(2)
C6 C7 C8 C9 -0.8(3)
C7 C6 C11 C10 -0.6(3)
C7 C8 C9 C10 -0.6(4)
C8 C9 C10 C11 1.4(4)
C9 C10 C11 C6 -0.8(4)
C11 C6 C7 C8 1.4(3)
C12 C4 C5 C1 -177.7(2)
C12 C4 C5 C6 1.1(4)
C12 C13 C14 C15 -1.8(4)
C13 C12 C17 C16 -1.0(3)
C13 C14 C15 C16 -0.4(4)
C14 C15 C16 C17 1.9(4)
C15 C16 C17 C12 -1.2(4)
C17 C12 C13 C14 2.5(3)
C18 C19 C20 C21 -89.2(3)
C18 C19 C20 C25 88.7(3)
C19 C20 C21 C22 178.1(2)
C19 C20 C25 C24 -177.4(3)
C20 C21 C22 C23 -0.4(4)
C21 C20 C25 C24 0.6(4)
C21 C22 C23 C24 -0.1(4)
C22 C23 C24 C25 0.8(4)
C23 C24 C25 C20 -1.0(4)
C25 C20 C21 C22 0.1(4)
C26 C1 C2 O2 -172.97(19)
C26 C1 C2 C18 66.8(3)
C26 C1 C5 C4 137.1(2)
C26 C1 C5 C6 -41.8(3)
C26 C27 C28 C29 -0.7(4)
C27 C26 C31 C30 1.0(3)
C27 C28 C29 C30 0.5(4)
C28 C29 C30 C31 0.5(4)
C29 C30 C31 C26 -1.2(4)
C31 C26 C27 C28 0.0(3)
